data_1007169
loop_
_publ_author_name
'Jouini, A'
'Dabbabi, M'
'Durif, A'

_publ_section_title
;
Structure cristalline du tetrametaphosphate de nickel ammonium
heptahydrate: Ni(N H~4~)~2~ P~4~ O~12~ 7 H~2~ O.
;
_journal_coden_ASTM JSSCBI
_journal_name_full 'Journal of Solid State Chemistry'
_journal_page_first 6
_journal_page_last 12
_journal_paper_doi 10.1016/0022-4596(85)90157-4
_journal_volume 60
_journal_year 1985
_chemical_formula_structural 'Ni (N H4)2 P4 O12 (H2 O)7'
_chemical_formula_sum 'H22 N2 Ni O19 P4'
_chemical_name_systematic
;
Nickel diammonium tetrametaphosphate heptahydrate
;
_space_group_IT_number 2
_symmetry_cell_setting triclinic
_symmetry_Int_Tables_number 2
_symmetry_space_group_name_Hall '-P 1'
_symmetry_space_group_name_H-M 'P -1'
_cell_angle_alpha 98.05(4)
_cell_angle_beta 97.25(4)
_cell_angle_gamma 103.01(4)
_cell_formula_units_Z 2
_cell_length_a 13.841(3)
_cell_length_b 9.621(5)
_cell_length_c 7.482(2)
_cell_volume 948.3
_refine_ls_R_factor_all 0.056
_cod_database_code 1007169

loop_
_symmetry_equiv_pos_as_xyz
x,y,z
-x,-y,-z

loop_
_atom_site_label
_atom_site_type_symbol
_atom_site_symmetry_multiplicity
_atom_site_Wyckoff_symbol
_atom_site_fract_x
_atom_site_fract_y
_atom_site_fract_z
_atom_site_occupancy
_atom_site_attached_hydrogens
_atom_site_calc_flag
Ni1 Ni2+ 1 a 0. 0. 0. 1. 0 d
Ni2 Ni2+ 1 h 0.5 0.5 0.5 1. 0 d
P1 P5+ 2 i 0.0299(2) 0.2889(2) 0.8216(4) 1. 0 d
P2 P5+ 2 i 0.1457(2) 0.0823(3) 0.6985(4) 1. 0 d
P3 P5+ 2 i 0.2161(2) 0.5136(3) -0.0248(5) 1. 0 d
P4 P5+ 2 i 0.3213(2) 0.2803(4) 0.9415(5) 1. 0 d
N1 N3- 2 i 0.1981(6) 0.468(1) 0.476(2) 1. 4 d
N2 N3- 2 i 0.0170(8) 0.675(1) 0.673(3) 1. 4 d
O1 O2- 2 i 0.9713(3) 0.1814(7) 0.915(1) 1. 0 d
O2 O2- 2 i 0.0222(4) 0.6284(7) 0.287(1) 1. 0 d
O3 O2- 2 i 0.0932(6) 0.2128(8) 0.690(1) 1. 0 d
O4 O2- 2 i 0.1086(4) -0.0032(7) 0.839(1) 1. 0 d
O5 O2- 2 i 0.1380(4) 0.0065(8) 0.508(1) 1. 0 d
O6 O2- 2 i 0.2623(5) 0.1649(8) 0.763(1) 1. 0 d
O7 O2- 2 i 0.2834(5) 0.2369(10) 0.108(1) 1. 0 d
O8 O2- 2 i 0.4295(4) 0.3027(8) 0.935(1) 1. 0 d
O9 O2- 2 i 0.2899(4) 0.4241(8) 0.897(1) 1. 0 d
O10 O2- 2 i 0.1969(5) 0.6034(9) 0.837(1) 1. 0 d
O11 O2- 2 i 0.2564(4) 0.5846(1) 0.164(1) 1. 0 d
O12 O2- 2 i 0.1172(5) 0.3931(3) 0.979(1) 1. 0 d
O13 O2- 2 i 0.3595(6) 0.3594(12) 0.461(1) 1. 2 d
O14 O2- 2 i 0.4531(4) 0.6232(9) 0.315(1) 1. 2 d
O15 O2- 2 i 0.4600(4) 0.6276(9) 0.707(1) 1. 2 d
O16 O2- 2 i 0.1058(4) 0.1267(7) 0.213(1) 1. 2 d
O17 O2- 2 i 0.248(2) 0.875(4) 0.250(11) 1. 2 d
O18 O2- 2 i 0.416(1) 0.055(2) 0.459(8) 1. 2 d
O19 O2- 2 i 0.341(2) 0.826(4) 0.703(10) 1. 2 d

loop_
_atom_type_symbol
_atom_type_oxidation_number
Ni2+ 2.000
P5+ 5.000
N3- -3.000
O2- -2.000
H1+ 1.000

_cod_duplicate_entry 1007154
